data_4068962
loop_
_publ_author_name
'Hajd\'ok, Imre'
'Lissner, Falk'
'Nieger, Martin'
'Strobel, Sabine'
'Gudat, Dietrich'

_publ_section_title
;
 Diphosphination of Electron Poor Alkenes
;
_journal_issue 6
_journal_name_full Organometallics
_journal_page_first 1644
_journal_paper_doi 10.1021/om801179k
_journal_volume 28
_journal_year 2009
_chemical_formula_moiety 'C34 H44 Cl2 N2 O4 P2 Pd, 1.5(C3 H7 N O)'
_chemical_formula_sum 'C38.5 H54.5 Cl2 N3.5 O5.5 P2 Pd'
_chemical_formula_weight 893.60
_chemical_name_systematic
; 
 [Dimethyl 2-(1,3-dineopentyl-1,2-dihydro-benzo[c][1,3,2]diazaphosphol-2-yl)-
 3-(diphenylphosphino)succinate dichloro palladium(II)
;
_space_group_IT_number 15
_symmetry_cell_setting monoclinic
_symmetry_space_group_name_Hall '-C 2yc'
_symmetry_space_group_name_H-M 'C 1 2/c 1'
_atom_sites_solution_hydrogens geom
_atom_sites_solution_primary direct
_atom_sites_solution_secondary difmap
_audit_creation_method SHELXL-97
_cell_angle_alpha 90.00
_cell_angle_beta 94.36(1)
_cell_angle_gamma 90.00
_cell_formula_units_Z 8
_cell_length_a 23.899(2)
_cell_length_b 14.033(1)
_cell_length_c 25.170(2)
_cell_measurement_reflns_used 157
_cell_measurement_temperature 123(2)
_cell_measurement_theta_max 25
_cell_measurement_theta_min 1
_cell_volume 8417.0(11)
_computing_cell_refinement 'DIRAX (Duisenberg, 1992)'
_computing_data_collection 'Collect (Nonius, 1998)'
_computing_data_reduction 'EVALCCD (Duisenberg et al, 2003)'
_computing_molecular_graphics 'XP (Sheldrick, 2008)'
_computing_publication_material 'SHELXL-97 (Sheldrick, 2008)'
_computing_structure_refinement 'SHELXL-97 (Sheldrick, 2008)'
_computing_structure_solution 'SHELXS-97 (Sheldrick, 2008)'
_diffrn_ambient_temperature 123(2)
_diffrn_measured_fraction_theta_full 0.996
_diffrn_measured_fraction_theta_max 0.996
_diffrn_measurement_device_type 'Bruker-Nonius KappaCCD'
_diffrn_measurement_method 'rotation in phi and omega, 1 deg.'
_diffrn_radiation_monochromator graphite
_diffrn_radiation_source 'fine-focus sealed tube'
_diffrn_radiation_type MoK\a
_diffrn_radiation_wavelength 0.71073
_diffrn_reflns_av_R_equivalents 0.0247
_diffrn_reflns_av_sigmaI/netI 0.0151
_diffrn_reflns_limit_h_max 28
_diffrn_reflns_limit_h_min -28
_diffrn_reflns_limit_k_max 16
_diffrn_reflns_limit_k_min -16
_diffrn_reflns_limit_l_max 28
_diffrn_reflns_limit_l_min -29
_diffrn_reflns_number 54901
_diffrn_reflns_theta_full 25.03
_diffrn_reflns_theta_max 25.03
_diffrn_reflns_theta_min 2.95
_exptl_absorpt_coefficient_mu 0.690
_exptl_absorpt_correction_T_max 0.8621
_exptl_absorpt_correction_T_min 0.7485
_exptl_absorpt_correction_type multi-scan
_exptl_absorpt_process_details 'SADABS (Sheldrick, 2007)'
_exptl_crystal_colour orange
_exptl_crystal_density_diffrn 1.410
_exptl_crystal_density_meas ?
_exptl_crystal_density_method 'not measured'
_exptl_crystal_description blocks
_exptl_crystal_F_000 3712
_exptl_crystal_size_max 0.40
_exptl_crystal_size_mid 0.30
_exptl_crystal_size_min 0.20
_refine_diff_density_max 1.410
_refine_diff_density_min -0.986
_refine_diff_density_rms 0.149
_refine_ls_extinction_method none
_refine_ls_goodness_of_fit_ref 1.055
_refine_ls_hydrogen_treatment constr
_refine_ls_matrix_type full
_refine_ls_number_parameters 466
_refine_ls_number_reflns 7421
_refine_ls_number_restraints 123
_refine_ls_restrained_S_all 1.053
_refine_ls_R_factor_all 0.0719
_refine_ls_R_factor_gt 0.0702
_refine_ls_shift/su_max 0.001
_refine_ls_shift/su_mean 0.000
_refine_ls_structure_factor_coef Fsqd
_refine_ls_weighting_details 'calc w=1/[\s^2^(Fo^2^)+(0.0000P)^2^+350.0000P] where P=(Fo^2^+2Fc^2^)/3'
_refine_ls_weighting_scheme calc
_refine_ls_wR_factor_gt 0.1699
_refine_ls_wR_factor_ref 0.1706
_reflns_number_gt 7156
_reflns_number_total 7421
_reflns_threshold_expression >2sigma(I)
_cod_data_source_file om801179k_si_003.cif
_cod_data_source_block dg030_hy_compound_11
_cod_depositor_comments
;
The following automatic conversions were performed:

'_exptl_crystal_density_meas' value 'none' was changed to '?' - the
value is perceived as not measured.

Automatic conversion script
Id: cif_fix_values 3008 2015-01-20 13:52:24Z robertas 
;
_cod_original_sg_symbol_H-M 'C 2/c'
_cod_original_formula_sum 'C38.50 H54.50 Cl2 N3.50 O5.50 P2 Pd'
_cod_database_code 4068962

loop_
_symmetry_equiv_pos_as_xyz
'x, y, z'
'-x, y, -z+1/2'
'x+1/2, y+1/2, z'
'-x+1/2, y+1/2, -z+1/2'
'-x, -y, -z'
'x, -y, z-1/2'
'-x+1/2, -y+1/2, -z'
'x+1/2, -y+1/2, z-1/2'

loop_
_atom_site_label
_atom_site_type_symbol
_atom_site_fract_x
_atom_site_fract_y
_atom_site_fract_z
_atom_site_U_iso_or_equiv
_atom_site_adp_type
_atom_site_occupancy
_atom_site_symmetry_multiplicity
_atom_site_calc_flag
_atom_site_refinement_flags
_atom_site_disorder_assembly
_atom_site_disorder_group
N1 N 0.8119(2) 0.5028(4) 0.6249(2) 0.0139(11) Uani 1 1 d . A .
P2 P 0.74470(7) 0.48654(12) 0.63583(7) 0.0129(3) Uani 1 1 d . A .
N3 N 0.7486(2) 0.5476(4) 0.6928(2) 0.0192(13) Uani 1 1 d D . .
C4 C 0.8402(3) 0.5493(5) 0.6686(3) 0.0193(15) Uani 1 1 d . . .
C5 C 0.8040(3) 0.5779(5) 0.7067(3) 0.0229(16) Uani 1 1 d . A .
C6 C 0.8225(4) 0.6302(6) 0.7505(3) 0.036(2) Uani 1 1 d . . .
H6 H 0.7969 0.6529 0.7747 0.043 Uiso 1 1 calc R A .
C7 C 0.8795(4) 0.6491(8) 0.7587(3) 0.051(3) Uani 1 1 d . A .
H7 H 0.8934 0.6850 0.7889 0.061 Uiso 1 1 calc R . .
C8 C 0.9154(4) 0.6162(8) 0.7234(4) 0.049(3) Uani 1 1 d . . .
H8 H 0.9544 0.6281 0.7302 0.059 Uiso 1 1 calc R A .
C9 C 0.8966(3) 0.5654(6) 0.6775(3) 0.0311(19) Uani 1 1 d . A .
H9 H 0.9223 0.5428 0.6533 0.037 Uiso 1 1 calc R . .
C10 C 0.8428(3) 0.4418(5) 0.5894(3) 0.0226(16) Uani 1 1 d . . .
H10A H 0.8193 0.3853 0.5801 0.027 Uiso 1 1 calc R A .
H10B H 0.8771 0.4188 0.6099 0.027 Uiso 1 1 calc R . .
C11 C 0.8604(4) 0.4864(6) 0.5372(3) 0.034(2) Uani 1 1 d . A .
C12 C 0.8104(4) 0.4990(7) 0.4968(3) 0.047(3) Uani 1 1 d . . .
H12A H 0.7914 0.4376 0.4907 0.070 Uiso 1 1 calc R A .
H12B H 0.8233 0.5225 0.4632 0.070 Uiso 1 1 calc R . .
H12C H 0.7841 0.5450 0.5104 0.070 Uiso 1 1 calc R . .
C13 C 0.8901(6) 0.5823(7) 0.5463(4) 0.064(4) Uani 1 1 d . . .
H13A H 0.9217 0.5748 0.5731 0.096 Uiso 1 1 calc R A .
H13B H 0.8636 0.6291 0.5588 0.096 Uiso 1 1 calc R . .
H13C H 0.9040 0.6043 0.5127 0.096 Uiso 1 1 calc R . .
C14 C 0.8997(4) 0.4153(7) 0.5142(4) 0.043(2) Uani 1 1 d . . .
H14A H 0.9325 0.4054 0.5394 0.064 Uiso 1 1 calc R A .
H14B H 0.9120 0.4399 0.4805 0.064 Uiso 1 1 calc R . .
H14C H 0.8801 0.3545 0.5077 0.064 Uiso 1 1 calc R . .
C15 C 0.6975(4) 0.5756(8) 0.7190(5) 0.020(2) Uiso 0.567(10) 1 d PDU A 1
H15A H 0.6661 0.5789 0.6911 0.023 Uiso 0.567(10) 1 calc PR A 1
H15B H 0.7036 0.6410 0.7330 0.023 Uiso 0.567(10) 1 calc PR A 1
C16 C 0.6783(4) 0.5146(7) 0.7641(4) 0.019(2) Uiso 0.567(10) 1 d PDU A 1
C17 C 0.6629(5) 0.4152(8) 0.7452(5) 0.020(3) Uiso 0.567(10) 1 d PDU A 1
H17A H 0.6338 0.4187 0.7157 0.030 Uiso 0.567(10) 1 calc PR A 1
H17B H 0.6486 0.3789 0.7746 0.030 Uiso 0.567(10) 1 calc PR A 1
H17C H 0.6962 0.3833 0.7332 0.030 Uiso 0.567(10) 1 calc PR A 1
C18 C 0.7233(5) 0.5079(9) 0.8093(4) 0.028(3) Uiso 0.567(10) 1 d PDU A 1
H18A H 0.7336 0.5720 0.8220 0.042 Uiso 0.567(10) 1 calc PR A 1
H18B H 0.7564 0.4761 0.7969 0.042 Uiso 0.567(10) 1 calc PR A 1
H18C H 0.7092 0.4710 0.8386 0.042 Uiso 0.567(10) 1 calc PR A 1
C19 C 0.6264(5) 0.5594(9) 0.7844(5) 0.032(3) Uiso 0.567(10) 1 d PDU A 1
H19A H 0.5970 0.5642 0.7551 0.048 Uiso 0.567(10) 1 calc PR A 1
H19B H 0.6355 0.6232 0.7983 0.048 Uiso 0.567(10) 1 calc PR A 1
H19C H 0.6130 0.5197 0.8128 0.048 Uiso 0.567(10) 1 calc PR A 1
C15' C 0.7075(6) 0.5588(10) 0.7328(5) 0.020(2) Uiso 0.433(10) 1 d PDU A 2
H15C H 0.6704 0.5666 0.7128 0.023 Uiso 0.433(10) 1 calc PR A 2
H15D H 0.7161 0.6203 0.7509 0.023 Uiso 0.433(10) 1 calc PR A 2
C16' C 0.6996(4) 0.4870(9) 0.7760(4) 0.019(2) Uiso 0.433(10) 1 d PDU A 2
C17' C 0.6712(7) 0.3971(10) 0.7548(7) 0.020(4) Uiso 0.433(10) 1 d PDU A 2
H17D H 0.6934 0.3687 0.7278 0.030 Uiso 0.433(10) 1 calc PR A 2
H17E H 0.6336 0.4126 0.7389 0.030 Uiso 0.433(10) 1 calc PR A 2
H17F H 0.6682 0.3518 0.7841 0.030 Uiso 0.433(10) 1 calc PR A 2
C18' C 0.6638(7) 0.5312(12) 0.8165(6) 0.038(4) Uiso 0.433(10) 1 d PDU A 2
H18D H 0.6274 0.5495 0.7990 0.056 Uiso 0.433(10) 1 calc PR A 2
H18E H 0.6827 0.5878 0.8320 0.056 Uiso 0.433(10) 1 calc PR A 2
H18F H 0.6581 0.4849 0.8448 0.056 Uiso 0.433(10) 1 calc PR A 2
C19' C 0.7552(6) 0.4582(12) 0.8041(6) 0.032(4) Uiso 0.433(10) 1 d PDU A 2
H19D H 0.7793 0.4312 0.7781 0.049 Uiso 0.433(10) 1 calc PR A 2
H19E H 0.7489 0.4104 0.8314 0.049 Uiso 0.433(10) 1 calc PR A 2
H19F H 0.7734 0.5143 0.8209 0.049 Uiso 0.433(10) 1 calc PR A 2
C20 C 0.7009(3) 0.5567(5) 0.5858(3) 0.0210(15) Uani 1 1 d . . .
H20 H 0.7128 0.5395 0.5498 0.025 Uiso 1 1 calc R A .
C21 C 0.6394(3) 0.5302(5) 0.5870(3) 0.0252(17) Uani 1 1 d . A .
H21 H 0.6261 0.5541 0.6212 0.030 Uiso 1 1 calc R . .
P22 P 0.63420(7) 0.39730(12) 0.58724(7) 0.0136(4) Uani 1 1 d . . .
C23 C 0.5688(3) 0.3691(5) 0.6166(3) 0.0206(15) Uani 1 1 d . A .
C24 C 0.5478(3) 0.2779(5) 0.6095(3) 0.0216(15) Uani 1 1 d . . .
H24 H 0.5656 0.2338 0.5877 0.026 Uiso 1 1 calc R A .
C25 C 0.5002(3) 0.2512(7) 0.6346(3) 0.036(2) Uani 1 1 d . A .
H25 H 0.4855 0.1886 0.6300 0.043 Uiso 1 1 calc R . .
C26 C 0.4745(3) 0.3156(8) 0.6661(3) 0.043(2) Uani 1 1 d . . .
H26 H 0.4424 0.2972 0.6837 0.052 Uiso 1 1 calc R A .
C27 C 0.4950(4) 0.4052(10) 0.6720(4) 0.060(4) Uani 1 1 d . A .
H27 H 0.4766 0.4494 0.6934 0.072 Uiso 1 1 calc R . .
C28 C 0.5428(3) 0.4342(7) 0.6473(4) 0.039(2) Uani 1 1 d . . .
H28 H 0.5569 0.4972 0.6516 0.047 Uiso 1 1 calc R A .
C29 C 0.6264(3) 0.3630(5) 0.5182(3) 0.0140(13) Uani 1 1 d . A .
C30 C 0.6740(3) 0.3389(5) 0.4928(3) 0.0173(14) Uani 1 1 d . . .
H30 H 0.7096 0.3361 0.5124 0.021 Uiso 1 1 calc R A .
C31 C 0.6696(3) 0.3191(5) 0.4389(3) 0.0243(16) Uani 1 1 d . A .
H31 H 0.7022 0.3042 0.4213 0.029 Uiso 1 1 calc R . .
C32 C 0.6180(3) 0.3208(6) 0.4106(3) 0.0277(17) Uani 1 1 d . . .
H32 H 0.6148 0.3053 0.3737 0.033 Uiso 1 1 calc R A .
C33 C 0.5703(3) 0.3454(7) 0.4365(3) 0.0332(19) Uani 1 1 d . A .
H33 H 0.5348 0.3478 0.4170 0.040 Uiso 1 1 calc R . .
C34 C 0.5745(3) 0.3660(5) 0.4891(3) 0.0222(16) Uani 1 1 d . . .
H34 H 0.5418 0.3825 0.5063 0.027 Uiso 1 1 calc R A .
C35 C 0.7101(3) 0.6631(6) 0.5932(4) 0.0322(19) Uani 1 1 d . A .
O36 O 0.6806(3) 0.7130(5) 0.6162(4) 0.065(2) Uani 1 1 d . . .
O37 O 0.7564(3) 0.6893(4) 0.5714(3) 0.054(2) Uani 1 1 d . . .
C38 C 0.7712(6) 0.7891(8) 0.5801(8) 0.105(6) Uani 1 1 d . A .
H38A H 0.8019 0.8062 0.5582 0.158 Uiso 1 1 calc R . .
H38B H 0.7832 0.7991 0.6178 0.158 Uiso 1 1 calc R . .
H38C H 0.7385 0.8292 0.5702 0.158 Uiso 1 1 calc R . .
C39 C 0.6009(4) 0.5701(6) 0.5421(5) 0.044(3) Uani 1 1 d . . .
O40 O 0.5516(3) 0.5793(5) 0.5449(4) 0.062(2) Uani 1 1 d . A .
O41 O 0.6281(3) 0.5893(5) 0.4990(3) 0.061(2) Uani 1 1 d . A .
C42 C 0.5911(5) 0.6191(11) 0.4530(6) 0.100(6) Uani 1 1 d . . .
H42A H 0.5714 0.6776 0.4618 0.149 Uiso 1 1 calc R A .
H42B H 0.5636 0.5687 0.4439 0.149 Uiso 1 1 calc R . .
H42C H 0.6134 0.6309 0.4226 0.149 Uiso 1 1 calc R . .
Pd43 Pd 0.71188(2) 0.34077(3) 0.630655(19) 0.01160(14) Uani 1 1 d . A .
Cl44 Cl 0.79272(7) 0.29292(12) 0.68388(6) 0.0190(4) Uani 1 1 d . . .
Cl45 Cl 0.67989(7) 0.18475(11) 0.61252(7) 0.0195(4) Uani 1 1 d . . .
O1D O 1.0055(5) 0.5042(9) 0.6008(5) 0.048(2) Uiso 0.577(6) 1 d PU B 1
C1D C 1.0532(8) 0.4991(14) 0.6245(7) 0.049(3) Uiso 0.577(6) 1 d PU B 1
H1D H 1.0672 0.5529 0.6442 0.059 Uiso 0.577(6) 1 calc PR B 1
N1D N 1.0845(5) 0.4242(9) 0.6235(5) 0.030(2) Uiso 0.577(6) 1 d PU B 1
C11D C 1.1401(7) 0.4271(13) 0.6513(7) 0.047(4) Uiso 0.577(6) 1 d PU B 1
H11A H 1.1457 0.4888 0.6692 0.070 Uiso 0.577(6) 1 calc PR B 1
H11B H 1.1685 0.4187 0.6256 0.070 Uiso 0.577(6) 1 calc PR B 1
H11C H 1.1435 0.3759 0.6778 0.070 Uiso 0.577(6) 1 calc PR B 1
C12D C 1.0705(8) 0.3380(14) 0.5953(8) 0.051(4) Uiso 0.577(6) 1 d PU B 1
H12D H 1.0364 0.3478 0.5717 0.076 Uiso 0.577(6) 1 calc PR B 1
H12E H 1.0640 0.2871 0.6208 0.076 Uiso 0.577(6) 1 calc PR B 1
H12F H 1.1015 0.3198 0.5740 0.076 Uiso 0.577(6) 1 calc PR B 1
O2D O 1.0631(7) 0.1746(12) 0.6595(7) 0.048(2) Uiso 0.423(6) 1 d PU B 2
C2D C 1.0858(10) 0.2522(18) 0.6738(10) 0.049(3) Uiso 0.423(6) 1 d PU B 2
H2D H 1.1116 0.2478 0.7043 0.059 Uiso 0.423(6) 1 calc PR B 2
N2D N 1.0803(7) 0.3325(12) 0.6549(6) 0.030(2) Uiso 0.423(6) 1 d PU B 2
C21D C 1.0963(16) 0.411(3) 0.6749(15) 0.090(8) Uiso 0.423(6) 1 d PU B 2
H21A H 1.0648 0.4422 0.6903 0.135 Uiso 0.423(6) 1 calc PR B 2
H21B H 1.1103 0.4512 0.6472 0.135 Uiso 0.423(6) 1 calc PR B 2
H21C H 1.1264 0.3994 0.7029 0.135 Uiso 0.423(6) 1 calc PR B 2
C22D C 1.0437(15) 0.330(3) 0.6056(14) 0.080(7) Uiso 0.423(6) 1 d PU B 2
H22A H 1.0401 0.2642 0.5927 0.120 Uiso 0.423(6) 1 calc PR B 2
H22B H 1.0600 0.3695 0.5785 0.120 Uiso 0.423(6) 1 calc PR B 2
H22C H 1.0066 0.3548 0.6124 0.120 Uiso 0.423(6) 1 calc PR B 2
O3D O 1.0725(6) 0.1333(11) 0.6976(6) 0.057(4) Uiso 0.50 1 d PU C -1
C3D C 1.0810(8) 0.2076(14) 0.7241(8) 0.041(4) Uiso 0.50 1 d PU C -1
H3D H 1.1169 0.2166 0.7424 0.050 Uiso 0.50 1 calc PR C -1
N3D N 1.0427(6) 0.2744(10) 0.7282(6) 0.035(3) Uiso 0.50 1 d PU C -1
C31D C 1.0541(8) 0.3579(14) 0.7618(8) 0.046(4) Uiso 0.50 1 d PU C -1
H31A H 1.0392 0.3475 0.7966 0.069 Uiso 0.50 1 calc PR C -1
H31B H 1.0360 0.4139 0.7448 0.069 Uiso 0.50 1 calc PR C -1
H31C H 1.0947 0.3685 0.7667 0.069 Uiso 0.50 1 calc PR C -1
C32D C 0.9855(9) 0.2640(17) 0.7046(9) 0.058(5) Uiso 0.50 1 d PU C -1
H32A H 0.9843 0.2133 0.6778 0.087 Uiso 0.50 1 calc PR C -1
H32B H 0.9732 0.3241 0.6876 0.087 Uiso 0.50 1 calc PR C -1
H32C H 0.9606 0.2476 0.7324 0.087 Uiso 0.50 1 calc PR C -1

loop_
_atom_site_aniso_label
_atom_site_aniso_U_11
_atom_site_aniso_U_22
_atom_site_aniso_U_33
_atom_site_aniso_U_23
_atom_site_aniso_U_13
_atom_site_aniso_U_12
N1 0.013(3) 0.016(3) 0.012(3) 0.002(2) 0.002(2) -0.002(2)
P2 0.0115(8) 0.0136(8) 0.0137(8) -0.0020(6) 0.0012(6) -0.0007(6)
N3 0.016(3) 0.022(3) 0.021(3) -0.013(2) 0.006(2) -0.007(2)
C4 0.020(4) 0.019(4) 0.019(3) 0.003(3) 0.001(3) -0.011(3)
C5 0.027(4) 0.025(4) 0.017(3) 0.000(3) 0.006(3) -0.019(3)
C6 0.054(5) 0.038(5) 0.015(4) -0.003(3) 0.003(4) -0.031(4)
C7 0.061(6) 0.071(7) 0.018(4) 0.010(4) -0.010(4) -0.050(6)
C8 0.033(5) 0.071(7) 0.040(5) 0.021(5) -0.019(4) -0.038(5)
C9 0.018(4) 0.048(5) 0.026(4) 0.017(4) -0.004(3) -0.013(4)
C10 0.017(3) 0.022(4) 0.031(4) 0.003(3) 0.015(3) -0.003(3)
C11 0.045(5) 0.021(4) 0.040(5) -0.006(4) 0.031(4) -0.007(4)
C12 0.071(7) 0.051(6) 0.020(4) 0.003(4) 0.021(4) 0.010(5)
C13 0.120(10) 0.039(6) 0.039(6) -0.011(5) 0.048(6) -0.040(6)
C14 0.033(5) 0.046(6) 0.052(6) -0.022(5) 0.027(4) -0.008(4)
C20 0.014(3) 0.016(4) 0.032(4) 0.002(3) -0.005(3) 0.000(3)
C21 0.018(4) 0.013(3) 0.044(5) -0.006(3) -0.002(3) 0.000(3)
P22 0.0117(8) 0.0132(8) 0.0157(8) -0.0034(7) -0.0011(6) 0.0003(6)
C23 0.012(3) 0.033(4) 0.016(3) -0.004(3) -0.004(3) 0.003(3)
C24 0.017(3) 0.026(4) 0.022(4) 0.003(3) 0.003(3) 0.000(3)
C25 0.019(4) 0.050(5) 0.038(5) 0.022(4) 0.001(3) -0.005(4)
C26 0.014(4) 0.085(8) 0.031(5) 0.007(5) 0.012(3) -0.006(4)
C27 0.021(4) 0.111(10) 0.052(6) -0.045(7) 0.014(4) -0.007(5)
C28 0.019(4) 0.054(6) 0.045(5) -0.031(5) 0.007(4) -0.004(4)
C29 0.019(3) 0.011(3) 0.011(3) 0.002(2) 0.000(3) -0.003(3)
C30 0.018(3) 0.017(3) 0.018(3) 0.004(3) 0.002(3) 0.004(3)
C31 0.027(4) 0.026(4) 0.021(4) 0.001(3) 0.009(3) 0.003(3)
C32 0.033(4) 0.033(4) 0.018(4) -0.001(3) 0.003(3) -0.004(3)
C33 0.023(4) 0.054(6) 0.021(4) 0.001(4) -0.004(3) -0.004(4)
C34 0.015(3) 0.026(4) 0.025(4) 0.000(3) 0.000(3) 0.000(3)
C35 0.019(4) 0.014(4) 0.062(6) 0.003(4) -0.007(4) -0.002(3)
O36 0.051(4) 0.018(3) 0.128(8) -0.018(4) 0.009(5) 0.001(3)
O37 0.039(4) 0.019(3) 0.107(6) 0.005(3) 0.022(4) -0.007(3)
C38 0.069(9) 0.022(6) 0.23(2) -0.005(9) 0.030(11) -0.021(6)
C39 0.030(5) 0.016(4) 0.081(7) 0.007(4) -0.029(5) -0.002(3)
O40 0.025(4) 0.041(4) 0.114(7) 0.005(4) -0.028(4) 0.010(3)
O41 0.033(4) 0.058(5) 0.087(6) 0.050(4) -0.034(4) -0.020(3)
C42 0.064(8) 0.110(12) 0.114(12) 0.082(10) -0.064(8) -0.032(8)
Pd43 0.0111(2) 0.0123(3) 0.0113(2) -0.00067(19) 0.00024(17) -0.00006(19)
Cl44 0.0176(8) 0.0203(8) 0.0187(8) 0.0042(7) -0.0017(6) 0.0020(7)
Cl45 0.0240(8) 0.0103(8) 0.0237(8) 0.0008(6) -0.0014(7) -0.0021(6)

loop_
_atom_type_symbol
_atom_type_description
_atom_type_scat_dispersion_real
_atom_type_scat_dispersion_imag
_atom_type_scat_source
C C 0.0033 0.0016 'International Tables Vol C Tables 4.2.6.8 and 6.1.1.4'
H H 0.0000 0.0000 'International Tables Vol C Tables 4.2.6.8 and 6.1.1.4'
N N 0.0061 0.0033 'International Tables Vol C Tables 4.2.6.8 and 6.1.1.4'
O O 0.0106 0.0060 'International Tables Vol C Tables 4.2.6.8 and 6.1.1.4'
P P 0.1023 0.0942 'International Tables Vol C Tables 4.2.6.8 and 6.1.1.4'
Cl Cl 0.1484 0.1585 'International Tables Vol C Tables 4.2.6.8 and 6.1.1.4'
Pd Pd -0.9988 1.0072 'International Tables Vol C Tables 4.2.6.8 and 6.1.1.4'

loop_
_geom_angle_atom_site_label_1
_geom_angle_atom_site_label_2
_geom_angle_atom_site_label_3
_geom_angle
C4 N1 C10 120.6(6)
C4 N1 P2 110.2(4)
C10 N1 P2 123.7(5)
N1 P2 N3 94.7(3)
N1 P2 C20 108.4(3)
N3 P2 C20 107.6(3)
N1 P2 Pd43 117.6(2)
N3 P2 Pd43 121.8(2)
C20 P2 Pd43 105.9(2)
C5 N3 C15' 117.6(8)
C5 N3 C15 126.8(7)
C15' N3 C15 18.2(6)
C5 N3 P2 111.0(5)
C15' N3 P2 130.5(7)
C15 N3 P2 121.7(6)
C9 C4 C5 119.6(7)
C9 C4 N1 127.7(7)
C5 C4 N1 112.6(6)
C6 C5 C4 121.8(7)
C6 C5 N3 127.0(7)
C4 C5 N3 111.2(6)
C5 C6 C7 118.4(9)
C5 C6 H6 120.8
C7 C6 H6 120.8
C8 C7 C6 119.9(8)
C8 C7 H7 120.1
C6 C7 H7 120.1
C7 C8 C9 122.1(8)
C7 C8 H8 118.9
C9 C8 H8 118.9
C4 C9 C8 117.9(8)
C4 C9 H9 121.1
C8 C9 H9 121.1
N1 C10 C11 117.5(6)
N1 C10 H10A 107.9
C11 C10 H10A 107.9
N1 C10 H10B 107.9
C11 C10 H10B 107.9
H10A C10 H10B 107.2
C14 C11 C12 107.4(7)
C14 C11 C13 109.9(8)
C12 C11 C13 109.2(9)
C14 C11 C10 106.1(7)
C12 C11 C10 111.5(7)
C13 C11 C10 112.5(7)
C11 C12 H12A 109.5
C11 C12 H12B 109.5
H12A C12 H12B 109.5
C11 C12 H12C 109.5
H12A C12 H12C 109.5
H12B C12 H12C 109.5
C11 C13 H13A 109.5
C11 C13 H13B 109.5
H13A C13 H13B 109.5
C11 C13 H13C 109.5
H13A C13 H13C 109.5
H13B C13 H13C 109.5
C11 C14 H14A 109.5
C11 C14 H14B 109.5
H14A C14 H14B 109.5
C11 C14 H14C 109.5
H14A C14 H14C 109.5
H14B C14 H14C 109.5
N3 C15 C16 119.2(8)
N3 C15 H15A 107.5
C16 C15 H15A 107.5
N3 C15 H15B 107.5
C16 C15 H15B 107.5
H15A C15 H15B 107.0
C18 C16 C17 108.8(8)
C18 C16 C19 109.1(8)
C17 C16 C19 107.5(8)
C18 C16 C15 111.2(8)
C17 C16 C15 111.5(8)
C19 C16 C15 108.7(8)
C16 C17 H17A 109.5
C16 C17 H17B 109.5
H17A C17 H17B 109.5
C16 C17 H17C 109.5
H17A C17 H17C 109.5
H17B C17 H17C 109.5
C16 C18 H18A 109.5
C16 C18 H18B 109.5
H18A C18 H18B 109.5
C16 C18 H18C 109.5
H18A C18 H18C 109.5
H18B C18 H18C 109.5
C16 C19 H19A 109.5
C16 C19 H19B 109.5
H19A C19 H19B 109.5
C16 C19 H19C 109.5
H19A C19 H19C 109.5
H19B C19 H19C 109.5
N3 C15' C16' 123.4(10)
N3 C15' H15C 106.5
C16' C15' H15C 106.5
N3 C15' H15D 106.5
C16' C15' H15D 106.5
H15C C15' H15D 106.5
C15' C16' C17' 112.4(9)
C15' C16' C18' 108.7(9)
C17' C16' C18' 108.6(9)
C15' C16' C19' 111.2(9)
C17' C16' C19' 107.3(9)
C18' C16' C19' 108.5(9)
C16' C17' H17D 109.5
C16' C17' H17E 109.5
H17D C17' H17E 109.5
C16' C17' H17F 109.5
H17D C17' H17F 109.5
H17E C17' H17F 109.5
C16' C18' H18D 109.5
C16' C18' H18E 109.5
H18D C18' H18E 109.5
C16' C18' H18F 109.5
H18D C18' H18F 109.5
H18E C18' H18F 109.5
C16' C19' H19D 109.5
C16' C19' H19E 109.5
H19D C19' H19E 109.5
C16' C19' H19F 109.5
H19D C19' H19F 109.5
H19E C19' H19F 109.5
C21 C20 C35 111.7(6)
C21 C20 P2 110.7(5)
C35 C20 P2 111.7(5)
C21 C20 H20 107.5
C35 C20 H20 107.5
P2 C20 H20 107.5
C39 C21 C20 115.5(7)
C39 C21 P22 109.6(5)
C20 C21 P22 108.0(5)
C39 C21 H21 107.8
C20 C21 H21 107.8
P22 C21 H21 107.8
C29 P22 C23 107.7(3)
C29 P22 C21 105.4(3)
C23 P22 C21 106.1(3)
C29 P22 Pd43 113.6(2)
C23 P22 Pd43 115.6(2)
C21 P22 Pd43 107.7(2)
C28 C23 C24 120.8(7)
C28 C23 P22 121.4(6)
C24 C23 P22 117.7(5)
C23 C24 C25 119.5(8)
C23 C24 H24 120.3
C25 C24 H24 120.3
C26 C25 C24 120.0(9)
C26 C25 H25 120.0
C24 C25 H25 120.0
C27 C26 C25 119.9(8)
C27 C26 H26 120.0
C25 C26 H26 120.0
C26 C27 C28 121.4(9)
C26 C27 H27 119.3
C28 C27 H27 119.3
C23 C28 C27 118.3(9)
C23 C28 H28 120.8
C27 C28 H28 120.8
C30 C29 C34 119.6(6)
C30 C29 P22 118.8(5)
C34 C29 P22 121.5(5)
C31 C30 C29 119.8(6)
C31 C30 H30 120.1
C29 C30 H30 120.1
C32 C31 C30 120.3(7)
C32 C31 H31 119.8
C30 C31 H31 119.8
C31 C32 C33 119.4(7)
C31 C32 H32 120.3
C33 C32 H32 120.3
C34 C33 C32 120.6(7)
C34 C33 H33 119.7
C32 C33 H33 119.7
C33 C34 C29 120.3(7)
C33 C34 H34 119.9
C29 C34 H34 119.9
O36 C35 O37 126.1(8)
O36 C35 C20 124.0(8)
O37 C35 C20 109.9(7)
C35 O37 C38 113.9(9)
O37 C38 H38A 109.5
O37 C38 H38B 109.5
H38A C38 H38B 109.5
O37 C38 H38C 109.5
H38A C38 H38C 109.5
H38B C38 H38C 109.5
O40 C39 O41 124.8(9)
O40 C39 C21 123.0(10)
O41 C39 C21 112.2(7)
C39 O41 C42 113.5(9)
O41 C42 H42A 109.5
O41 C42 H42B 109.5
H42A C42 H42B 109.5
O41 C42 H42C 109.5
H42A C42 H42C 109.5
H42B C42 H42C 109.5
P2 Pd43 P22 88.73(6)
P2 Pd43 Cl45 171.92(7)
P22 Pd43 Cl45 89.42(6)
P2 Pd43 Cl44 87.59(6)
P22 Pd43 Cl44 173.87(6)
Cl45 Pd43 Cl44 94.89(6)
O1D C1D N1D 123.2(17)
O1D C1D H1D 118.4
N1D C1D H1D 118.4
C1D N1D C12D 125.7(15)
C1D N1D C11D 118.5(14)
C12D N1D C11D 115.7(13)
N2D C2D O2D 131(2)
N2D C2D H2D 114.6
O2D C2D H2D 114.6
C2D N2D C21D 129(2)
C2D N2D C22D 110(2)
C21D N2D C22D 120(3)
N2D C21D H21A 109.5
N2D C21D H21B 109.5
H21A C21D H21B 109.5
N2D C21D H21C 109.5
H21A C21D H21C 109.5
H21B C21D H21C 109.5
N2D C22D H22A 109.5
N2D C22D H22B 109.5
H22A C22D H22B 109.5
N2D C22D H22C 109.5
H22A C22D H22C 109.5
H22B C22D H22C 109.5
O3D C3D N3D 123.4(18)
O3D C3D H3D 118.3
N3D C3D H3D 118.3
C3D N3D C32D 122.2(17)
C3D N3D C31D 121.0(16)
C32D N3D C31D 116.5(16)

loop_
_geom_bond_atom_site_label_1
_geom_bond_atom_site_label_2
_geom_bond_distance
N1 C4 1.408(9)
N1 C10 1.473(9)
N1 P2 1.666(5)
P2 N3 1.667(6)
P2 C20 1.857(7)
P2 Pd43 2.1911(18)
N3 C5 1.410(9)
N3 C15' 1.466(11)
N3 C15 1.483(10)
C4 C9 1.370(10)
C4 C5 1.398(10)
C5 C6 1.369(10)
C6 C7 1.388(13)
C6 H6 0.9500
C7 C8 1.362(15)
C7 H7 0.9500
C8 C9 1.403(13)
C8 H8 0.9500
C9 H9 0.9500
C10 C11 1.542(10)
C10 H10A 0.9900
C10 H10B 0.9900
C11 C14 1.518(11)
C11 C12 1.520(14)
C11 C13 1.531(12)
C12 H12A 0.9800
C12 H12B 0.9800
C12 H12C 0.9800
C13 H13A 0.9800
C13 H13B 0.9800
C13 H13C 0.9800
C14 H14A 0.9800
C14 H14B 0.9800
C14 H14C 0.9800
C15 C16 1.518(14)
C15 H15A 0.9900
C15 H15B 0.9900
C16 C18 1.509(9)
C16 C17 1.511(9)
C16 C19 1.515(9)
C17 H17A 0.9800
C17 H17B 0.9800
C17 H17C 0.9800
C18 H18A 0.9800
C18 H18B 0.9800
C18 H18C 0.9800
C19 H19A 0.9800
C19 H19B 0.9800
C19 H19C 0.9800
C15' C16' 1.507(15)
C15' H15C 0.9900
C15' H15D 0.9900
C16' C17' 1.509(9)
C16' C18' 1.512(9)
C16' C19' 1.512(9)
C17' H17D 0.9800
C17' H17E 0.9800
C17' H17F 0.9800
C18' H18D 0.9800
C18' H18E 0.9800
C18' H18F 0.9800
C19' H19D 0.9800
C19' H19E 0.9800
C19' H19F 0.9800
C20 C21 1.518(10)
C20 C35 1.518(10)
C20 H20 1.0000
C21 C39 1.509(11)
C21 P22 1.870(7)
C21 H21 1.0000
P22 C29 1.799(6)
P22 C23 1.822(7)
P22 Pd43 2.2274(17)
C23 C28 1.376(11)
C23 C24 1.380(11)
C24 C25 1.394(10)
C24 H24 0.9500
C25 C26 1.378(14)
C25 H25 0.9500
C26 C27 1.353(16)
C26 H26 0.9500
C27 C28 1.403(13)
C27 H27 0.9500
C28 H28 0.9500
C29 C30 1.389(9)
C29 C34 1.394(9)
C30 C31 1.379(10)
C30 H30 0.9500
C31 C32 1.377(11)
C31 H31 0.9500
C32 C33 1.398(11)
C32 H32 0.9500
C33 C34 1.350(11)
C33 H33 0.9500
C34 H34 0.9500
C35 O36 1.177(11)
C35 O37 1.325(10)
O37 C38 1.457(12)
C38 H38A 0.9800
C38 H38B 0.9800
C38 H38C 0.9800
C39 O40 1.195(11)
C39 O41 1.333(13)
O41 C42 1.464(11)
C42 H42A 0.9800
C42 H42B 0.9800
C42 H42C 0.9800
Pd43 Cl45 2.3523(17)
Pd43 Cl44 2.3632(17)
O1D C1D 1.25(2)
C1D N1D 1.29(2)
C1D H1D 0.9500
N1D C12D 1.43(2)
N1D C11D 1.45(2)
C11D H11A 0.9800
C11D H11B 0.9800
C11D H11C 0.9800
C12D H12D 0.9800
C12D H12E 0.9800
C12D H12F 0.9800
O2D C2D 1.26(3)
C2D N2D 1.23(3)
C2D H2D 0.9500
N2D C21D 1.25(4)
N2D C22D 1.46(4)
C21D H21A 0.9800
C21D H21B 0.9800
C21D H21C 0.9800
C22D H22A 0.9800
C22D H22B 0.9800
C22D H22C 0.9800
O3D C3D 1.25(2)
C3D N3D 1.32(2)
C3D H3D 0.9500
N3D C32D 1.45(2)
N3D C31D 1.46(2)
C31D H31A 0.9800
C31D H31B 0.9800
C31D H31C 0.9800
C32D H32A 0.9800
C32D H32B 0.9800
C32D H32C 0.9800

loop_
_geom_hbond_atom_site_label_D
_geom_hbond_atom_site_label_H
_geom_hbond_atom_site_label_A
_geom_hbond_distance_DH
_geom_hbond_distance_HA
_geom_hbond_distance_DA
_geom_hbond_angle_DHA
_geom_hbond_site_symmetry_A
C9 H9 O1D 0.95 2.53 3.462(15) 167.7 .
C12D H12F O36 0.98 2.58 3.17(2) 119.1 3_545
C13 H13A O1D 0.98 2.29 3.181(19) 149.9 .
C28 H28 O2D 0.95 2.50 3.42(2) 162.6 3_455
C28 H28 O3D 0.95 2.25 3.127(18) 153.3 3_455
C33 H33 O40 0.95 2.55 3.167(11) 122.5 5_666
C34 H34 O40 0.95 2.55 3.163(9) 122.6 5_666
C6 H6 Cl45 0.95 2.89 3.536(8) 126.7 4_656

loop_
_geom_torsion_atom_site_label_1
_geom_torsion_atom_site_label_2
_geom_torsion_atom_site_label_3
_geom_torsion_atom_site_label_4
_geom_torsion
C4 N1 P2 N3 5.5(5)
C10 N1 P2 N3 159.3(6)
C4 N1 P2 C20 115.8(5)
C10 N1 P2 C20 -90.4(6)
C4 N1 P2 Pd43 -124.2(4)
C10 N1 P2 Pd43 29.6(6)
N1 P2 N3 C5 -3.6(5)
C20 P2 N3 C5 -114.6(5)
Pd43 P2 N3 C5 123.1(5)
N1 P2 N3 C15' -171.8(9)
C20 P2 N3 C15' 77.2(10)
Pd43 P2 N3 C15' -45.2(10)
N1 P2 N3 C15 168.3(7)
C20 P2 N3 C15 57.3(8)
Pd43 P2 N3 C15 -65.0(7)
C10 N1 C4 C9 17.0(11)
P2 N1 C4 C9 171.8(7)
C10 N1 C4 C5 -160.8(6)
P2 N1 C4 C5 -6.0(7)
C9 C4 C5 C6 6.6(12)
N1 C4 C5 C6 -175.4(7)
C9 C4 C5 N3 -174.5(7)
N1 C4 C5 N3 3.5(9)
C15' N3 C5 C6 -10.6(13)
C15 N3 C5 C6 8.1(13)
P2 N3 C5 C6 179.4(7)
C15' N3 C5 C4 170.6(8)
C15 N3 C5 C4 -170.7(8)
P2 N3 C5 C4 0.6(8)
C4 C5 C6 C7 -4.5(13)
N3 C5 C6 C7 176.8(8)
C5 C6 C7 C8 0.3(14)
C6 C7 C8 C9 1.9(15)
C5 C4 C9 C8 -4.2(12)
N1 C4 C9 C8 178.1(7)
C7 C8 C9 C4 0.1(14)
C4 N1 C10 C11 -97.3(8)
P2 N1 C10 C11 111.4(7)
N1 C10 C11 C14 170.1(7)
N1 C10 C11 C12 -73.4(9)
N1 C10 C11 C13 49.8(11)
C5 N3 C15 C16 -92.0(11)
C15' N3 C15 C16 -27(2)
P2 N3 C15 C16 97.5(10)
N3 C15 C16 C18 59.0(11)
N3 C15 C16 C17 -62.6(11)
N3 C15 C16 C19 179.0(9)
C5 N3 C15' C16' -85.0(13)
C15 N3 C15' C16' 150(4)
P2 N3 C15' C16' 82.7(14)
N3 C15' C16' C17' -72.1(14)
N3 C15' C16' C18' 167.6(12)
N3 C15' C16' C19' 48.2(15)
N1 P2 C20 C21 169.1(5)
N3 P2 C20 C21 -89.6(5)
Pd43 P2 C20 C21 42.1(6)
N1 P2 C20 C35 -65.7(6)
N3 P2 C20 C35 35.6(6)
Pd43 P2 C20 C35 167.3(5)
C35 C20 C21 C39 64.7(9)
P2 C20 C21 C39 -170.1(6)
C35 C20 C21 P22 -172.2(6)
P2 C20 C21 P22 -47.0(6)
C39 C21 P22 C29 37.0(7)
C20 C21 P22 C29 -89.6(6)
C39 C21 P22 C23 -77.1(7)
C20 C21 P22 C23 156.3(5)
C39 C21 P22 Pd43 158.5(6)
C20 C21 P22 Pd43 31.9(6)
C29 P22 C23 C28 -132.0(7)
C21 P22 C23 C28 -19.5(8)
Pd43 P22 C23 C28 99.8(7)
C29 P22 C23 C24 51.7(6)
C21 P22 C23 C24 164.1(6)
Pd43 P22 C23 C24 -76.5(6)
C28 C23 C24 C25 -1.2(11)
P22 C23 C24 C25 175.2(6)
C23 C24 C25 C26 0.1(12)
C24 C25 C26 C27 0.9(14)
C25 C26 C27 C28 -1.0(16)
C24 C23 C28 C27 1.1(13)
P22 C23 C28 C27 -175.1(7)
C26 C27 C28 C23 0.0(16)
C23 P22 C29 C30 -153.2(5)
C21 P22 C29 C30 93.8(6)
Pd43 P22 C29 C30 -23.8(6)
C23 P22 C29 C34 30.9(7)
C21 P22 C29 C34 -82.1(6)
Pd43 P22 C29 C34 160.3(5)
C34 C29 C30 C31 0.6(10)
P22 C29 C30 C31 -175.3(5)
C29 C30 C31 C32 -1.6(11)
C30 C31 C32 C33 1.9(12)
C31 C32 C33 C34 -1.1(13)
C32 C33 C34 C29 0.1(13)
C30 C29 C34 C33 0.1(11)
P22 C29 C34 C33 176.0(6)
C21 C20 C35 O36 27.0(12)
P2 C20 C35 O36 -97.7(10)
C21 C20 C35 O37 -154.8(7)
P2 C20 C35 O37 80.5(8)
O36 C35 O37 C38 2.8(16)
C20 C35 O37 C38 -175.4(10)
C20 C21 C39 O40 -158.0(8)
P22 C21 C39 O40 79.8(10)
C20 C21 C39 O41 24.7(10)
P22 C21 C39 O41 -97.6(7)
O40 C39 O41 C42 -3.0(15)
C21 C39 O41 C42 174.3(9)
N1 P2 Pd43 P22 -138.0(2)
N3 P2 Pd43 P22 106.4(3)
C20 P2 Pd43 P22 -16.7(3)
N1 P2 Pd43 Cl45 -61.2(5)
N3 P2 Pd43 Cl45 -176.8(5)
C20 P2 Pd43 Cl45 60.1(5)
N1 P2 Pd43 Cl44 46.9(2)
N3 P2 Pd43 Cl44 -68.7(3)
C20 P2 Pd43 Cl44 168.2(3)
C29 P22 Pd43 P2 110.8(2)
C23 P22 Pd43 P2 -123.9(3)
C21 P22 Pd43 P2 -5.4(3)
C29 P22 Pd43 Cl45 -61.3(2)
C23 P22 Pd43 Cl45 64.0(3)
C21 P22 Pd43 Cl45 -177.6(3)
C29 P22 Pd43 Cl44 164.0(6)
C23 P22 Pd43 Cl44 -70.7(7)
C21 P22 Pd43 Cl44 47.8(7)
O1D C1D N1D C12D 1(3)
O1D C1D N1D C11D 178.2(16)
O2D C2D N2D C21D 167(3)
O2D C2D N2D C22D -5(4)
O3D C3D N3D C32D 4(3)
O3D C3D N3D C31D 177.1(18)
